data_1572115
loop_
_publ_author_name
'Minko, Yury'
'Fetrow, Taylor V.'
'Sharma, Shikha'
'Cashman, Brenna K.'
'Tondreau, Aaron M.'

_publ_section_title
;
 Flexible interactions of the rare-earth elements Y, La, and Lu with
 phosphorus in metallacyclohexane rings.
;
_journal_issue 30
_journal_name_full 'Chemical science'
_journal_page_first 12138
_journal_page_last 12147
_journal_paper_doi 10.1039/d4sc02077d
_journal_volume 15
_journal_year 2024
_chemical_formula_moiety 'C47 H69 La N2 O2 P, 5.333(C0.75)'
_chemical_formula_sum 'C51 H69 La N2 O2 P'
_chemical_formula_weight 911.96
_chemical_properties_physical Air-sensitive,Moisture-sensitive
_space_group_crystal_system tetragonal
_space_group_IT_number 113
_space_group_name_Hall 'P -4 2ab'
_space_group_name_H-M_alt 'P -4 21 m'
_atom_sites_solution_hydrogens geom
_audit_creation_date 2024-01-24
_audit_creation_method
;
Olex2 1.5
(compiled 2021.07.19 svn.r715e62df for OlexSys, GUI svn.r6380)
;
_audit_update_record
;
2024-01-24 deposited with the CCDC.	2024-06-20 downloaded from the CCDC.
;
_cell_angle_alpha 90
_cell_angle_beta 90
_cell_angle_gamma 90
_cell_formula_units_Z 4
_cell_length_a 21.1393(6)
_cell_length_b 21.1393(6)
_cell_length_c 10.8270(4)
_cell_measurement_reflns_used 9867
_cell_measurement_temperature 100.0
_cell_measurement_theta_max 27.44
_cell_measurement_theta_min 2.15
_cell_volume 4838.3(3)
_computing_cell_refinement 'SAINT V8.38A (?, 2016)'
_computing_data_reduction 'SAINT V8.38A (?, 2016)'
_computing_molecular_graphics 'Olex2 1.5 (Dolomanov et al., 2009)'
_computing_publication_material 'Olex2 1.5 (Dolomanov et al., 2009)'
_computing_structure_refinement 'SHELXL 2018/3 (Sheldrick, 2015)'
_computing_structure_solution 'SHELXT 2014/5 (Sheldrick, 2014)'
_diffrn_ambient_temperature 100.0
_diffrn_measured_fraction_theta_full 0.994
_diffrn_measured_fraction_theta_max 0.996
_diffrn_measurement_device_type 'Bruker APEX-II CCD'
_diffrn_measurement_method '\f and \w scans'
_diffrn_radiation_type MoK\a
_diffrn_radiation_wavelength 0.71073
_diffrn_reflns_av_R_equivalents 0.0804
_diffrn_reflns_av_unetI/netI 0.0361
_diffrn_reflns_Laue_measured_fraction_full 0.994
_diffrn_reflns_Laue_measured_fraction_max 0.996
_diffrn_reflns_limit_h_max 28
_diffrn_reflns_limit_h_min -25
_diffrn_reflns_limit_k_max 28
_diffrn_reflns_limit_k_min -28
_diffrn_reflns_limit_l_max 14
_diffrn_reflns_limit_l_min -14
_diffrn_reflns_number 87253
_diffrn_reflns_point_group_measured_fraction_full 0.996
_diffrn_reflns_point_group_measured_fraction_max 0.997
_diffrn_reflns_theta_full 25.242
_diffrn_reflns_theta_max 28.329
_diffrn_reflns_theta_min 2.113
_diffrn_source_current 1.4
_diffrn_source_power 0.07
_diffrn_source_voltage 50.0
_diffrn_standards_number 0
_exptl_absorpt_coefficient_mu 0.954
_exptl_absorpt_correction_T_max 0.7457
_exptl_absorpt_correction_T_min 0.6694
_exptl_absorpt_correction_type multi-scan
_exptl_absorpt_process_details
;
SADABS-2016/2 (Bruker,2016) was used for absorption correction.
wR2(int) was 0.1791 before and 0.0754 after correction.
The Ratio of minimum to maximum transmission is 0.8977.
The \l/2 correction factor is Not present.
;
_exptl_crystal_colour colourless
_exptl_crystal_colour_primary colourless
_exptl_crystal_density_diffrn 1.252
_exptl_crystal_description block
_exptl_crystal_F_000 1908
_exptl_crystal_size_max 0.22
_exptl_crystal_size_mid 0.15
_exptl_crystal_size_min 0.15
_refine_diff_density_max 0.783
_refine_diff_density_min -0.677
_refine_diff_density_rms 0.090
_refine_ls_abs_structure_details
;
 Refined as an inversion twin.
;
_refine_ls_abs_structure_Flack 0.02(2)
_refine_ls_extinction_method none
_refine_ls_goodness_of_fit_ref 1.062
_refine_ls_hydrogen_treatment constr
_refine_ls_matrix_type full
_refine_ls_number_parameters 317
_refine_ls_number_reflns 6246
_refine_ls_number_restraints 9
_refine_ls_restrained_S_all 1.067
_refine_ls_R_factor_all 0.0372
_refine_ls_R_factor_gt 0.0333
_refine_ls_shift/su_max 0.000
_refine_ls_shift/su_mean 0.000
_refine_ls_structure_factor_coef Fsqd
_refine_ls_weighting_details 'w=1/[\s^2^(Fo^2^)+(0.0593P)^2^] where P=(Fo^2^+2Fc^2^)/3'
_refine_ls_weighting_scheme calc
_refine_ls_wR_factor_gt 0.0867
_refine_ls_wR_factor_ref 0.0880
_reflns_Friedel_coverage 0.817
_reflns_Friedel_fraction_full 0.999
_reflns_Friedel_fraction_max 0.998
_reflns_number_gt 5801
_reflns_number_total 6246
_reflns_threshold_expression 'I > 2\s(I)'
_cod_data_source_file d4sc02077d2.cif
_cod_data_source_block labiampind_thf
_cod_depositor_comments 'Adding full bibliography for 1572109--1572117.cif.'
_cod_database_code 1572115
_shelx_shelxl_version_number 2018/3
_shelx_space_group_comment
;
The symmetry employed for this shelxl refinement is uniquely defined
by the following loop, which should always be used as a source of
symmetry information in preference to the above space-group names.
They are only intended as comments.
;
_shelx_estimated_absorpt_t_max 0.870
_shelx_estimated_absorpt_t_min 0.818
_olex2_refinement_description
;
1. Twinned data refinement
 Scales: 0.98(2)
 0.02(2)
2. Fixed Uiso
 At 1.2 times of:
  All C(H) groups, All C(H,H) groups
 At 1.5 times of:
  All C(H,H,H) groups
3. Restrained distances
 C35-C36
 1.54 with sigma of 0.02
 C31-C32
 1.54 with sigma of 0.02
 C31-C30
 1.54 with sigma of 0.02
4. Uiso/Uaniso restraints and constraints
Uanis(C15) \\sim Ueq: with sigma of 0.03 and sigma for terminal atoms of 0.06
5. Others
 Sof(C18A)=Sof(H18A)=Sof(H18B)=Sof(C17A)=Sof(H17C)=Sof(H17D)=1-FVAR(1)
 Sof(C17)=Sof(H17A)=Sof(H17B)=Sof(C18)=Sof(H18C)=Sof(H18D)=FVAR(1)
 Fixed Sof: C16(0.5) H16A(0.5) H16B(0.5) H13A(0.5) H13B(0.5) H14A(0.5)
 H14B(0.5) H4A(0.5) H4B(0.5) H4C(0.5) C15(0.5) H15A(0.5) H15B(0.5) C36(0.0625)
 C29(0.5) C35(0.125) C28(0.5) C30(0.25) C31(0.25) C32(0.125) C34(0.125)
 C33(0.0625)
6.a Ternary CH refined with riding coordinates:
 C25(H25)
6.b Secondary CH2 refined with riding coordinates:
 C1(H1A,H1B), C16(H16A,H16B), C13(H13A,H13B), C14(H14A,H14B), C17(H17A,H17B),
 C18A(H18A,H18B), C18(H18C,H18D), C17A(H17C,H17D), C15(H15A,H15B)
6.c Aromatic/amide H refined with riding coordinates:
 C10(H10), C6(H6), C8(H8), C23(H23)
6.d Idealised Me refined as rotating group:
 C3(H3A,H3B,H3C), C26(H26A,H26B,H26C), C12(H12A,H12B,H12C), C24(H24A,H24B,
 H24C), C4(H4A,H4B,H4C), C11(H11A,H11B,H11C), C27(H27A,H27B,H27C)
;
_olex2_exptl_crystal_mounting_method 'Krytox on a nylon loop.'
_olex2_submission_special_instructions 'No special instructions were received'

loop_
_space_group_symop_operation_xyz
'x, y, z'
'y, -x, -z'
'-y, x, -z'
'x+1/2, -y+1/2, -z'
'-x+1/2, y+1/2, -z'
'-x, -y, z'
'-y+1/2, -x+1/2, z'
'y+1/2, x+1/2, z'

loop_
_atom_site_label
_atom_site_type_symbol
_atom_site_fract_x
_atom_site_fract_y
_atom_site_fract_z
_atom_site_U_iso_or_equiv
_atom_site_adp_type
_atom_site_occupancy
_atom_site_site_symmetry_order
_atom_site_calc_flag
_atom_site_refinement_flags_posn
_atom_site_refinement_flags_adp
_atom_site_refinement_flags_occupancy
_atom_site_disorder_assembly
_atom_site_disorder_group
La1 La 0.24239(2) 0.25761(2) 0.31890(3) 0.02628(10) Uani 1 2 d S T P A .
P1 P 0.15349(5) 0.34651(5) 0.54822(15) 0.0280(3) Uani 1 2 d S T P . .
O1 O 0.31589(16) 0.18411(16) 0.1953(4) 0.0453(12) Uani 1 2 d S T P . .
N1 N 0.27441(16) 0.33487(16) 0.4669(3) 0.0300(7) Uani 1 1 d . . . . .
O2 O 0.31373(14) 0.18627(14) 0.4670(4) 0.0349(10) Uani 1 2 d S T P . .
C19 C 0.1555(2) 0.3445(2) 0.2056(6) 0.0390(15) Uani 1 2 d S T P A .
C20 C 0.1368(2) 0.2851(2) 0.1575(4) 0.0368(10) Uani 1 1 d . . . . .
C1 C 0.23961(19) 0.35527(17) 0.5778(3) 0.0307(8) Uani 1 1 d . . . . .
H1A H 0.249668 0.399963 0.596781 0.037 Uiso 1 1 calc R U . . .
H1B H 0.252132 0.329024 0.649482 0.037 Uiso 1 1 calc R U . . .
C9 C 0.4388(2) 0.3405(2) 0.3563(5) 0.0415(11) Uani 1 1 d . . . . .
C16 C 0.3220(5) 0.1144(4) 0.4590(9) 0.039(2) Uani 0.5 1 d . . P A -1
H16A H 0.281801 0.091787 0.474591 0.047 Uiso 0.5 1 calc R U P A -1
H16B H 0.339468 0.101225 0.378184 0.047 Uiso 0.5 1 calc R U P A -1
C10 C 0.3738(2) 0.3361(2) 0.3593(5) 0.0367(10) Uani 1 1 d . . . . .
H10 H 0.351646 0.327652 0.284758 0.044 Uiso 1 1 calc R U . . .
C21 C 0.1843(2) 0.2660(2) 0.0711(4) 0.0403(10) Uani 1 1 d . . . . .
C7 C 0.4397(2) 0.3655(2) 0.5730(5) 0.0413(11) Uani 1 1 d . . . . .
C2 C 0.1177(2) 0.3823(2) 0.6906(7) 0.0414(14) Uani 1 2 d S T P . .
C25 C 0.0712(2) 0.2571(2) 0.1740(4) 0.0472(11) Uani 1 1 d . . . . .
H25 H 0.074726 0.209972 0.172005 0.057 Uiso 1 1 calc R U . . .
C6 C 0.3741(2) 0.3580(2) 0.5776(5) 0.0339(10) Uani 1 1 d . . . . .
H6 H 0.352723 0.362663 0.654318 0.041 Uiso 1 1 calc R U . . .
C13 C 0.3071(2) 0.1929(2) 0.5967(6) 0.0485(18) Uani 1 2 d S T P A .
H13A H 0.263025 0.183296 0.621334 0.058 Uiso 0.5 1 calc R U P . .
H13B H 0.316704 0.236975 0.621334 0.058 Uiso 0.5 1 calc R U P . .
C14 C 0.3521(3) 0.1479(3) 0.6604(7) 0.056(2) Uani 1 2 d S T P . .
H14A H 0.389863 0.170366 0.692068 0.067 Uiso 0.5 1 calc R U P A .
H14B H 0.331122 0.125538 0.729536 0.067 Uiso 0.5 1 calc R U P . .
C5 C 0.3389(2) 0.34366(18) 0.4706(5) 0.0302(9) Uani 1 1 d . . . . .
C8 C 0.4716(2) 0.3550(2) 0.4639(6) 0.0462(12) Uani 1 1 d . . . . .
H8 H 0.516453 0.357666 0.462254 0.055 Uiso 1 1 calc R U . . .
C3 C 0.1301(3) 0.4529(2) 0.6861(7) 0.0642(15) Uani 1 1 d . . . . .
H3A H 0.175590 0.460791 0.694541 0.096 Uiso 1 1 calc R U . . .
H3B H 0.107443 0.473730 0.753754 0.096 Uiso 1 1 calc R U . . .
H3C H 0.115298 0.469885 0.606934 0.096 Uiso 1 1 calc R U . . .
C23 C 0.2412(3) 0.2124(3) -0.0897(4) 0.0569(14) Uani 1 1 d . . . . .
H23 H 0.244907 0.178305 -0.146494 0.068 Uiso 1 1 calc R U . . .
C26 C 0.0393(2) 0.2766(3) 0.2950(5) 0.0511(13) Uani 1 1 d . . . . .
H26A H 0.064979 0.262200 0.364954 0.077 Uiso 1 1 calc R U . . .
H26B H -0.002783 0.257223 0.299771 0.077 Uiso 1 1 calc R U . . .
H26C H 0.035167 0.322721 0.297897 0.077 Uiso 1 1 calc R U . . .
C12 C 0.4760(3) 0.3313(4) 0.2376(6) 0.0688(18) Uani 1 1 d . . . . .
H12A H 0.490266 0.287293 0.231985 0.103 Uiso 1 1 calc R U . . .
H12B H 0.512730 0.359533 0.237479 0.103 Uiso 1 1 calc R U . . .
H12C H 0.448879 0.341134 0.166659 0.103 Uiso 1 1 calc R U . . .
C24 C 0.1414(4) 0.1614(3) -0.0178(6) 0.0650(18) Uani 1 1 d . . . . .
H24A H 0.134524 0.143815 0.064831 0.098 Uiso 1 1 calc R U . . .
H24B H 0.156673 0.127964 -0.073081 0.098 Uiso 1 1 calc R U . . .
H24C H 0.101549 0.178458 -0.049745 0.098 Uiso 1 1 calc R U . . .
C4 C 0.1444(3) 0.3556(3) 0.8125(8) 0.081(4) Uani 1 2 d S T P . .
H4A H 0.190648 0.358963 0.811952 0.122 Uiso 0.5 1 calc R U P B -1
H4B H 0.132193 0.311070 0.820766 0.122 Uiso 0.5 1 calc R U P B -1
H4C H 0.127356 0.379769 0.882140 0.122 Uiso 0.5 1 calc R U P B -1
C22 C 0.1900(3) 0.2135(3) -0.0110(5) 0.0497(13) Uani 1 1 d . . . . .
C11 C 0.4740(2) 0.3855(3) 0.6879(7) 0.0634(16) Uani 1 1 d . . . . .
H11A H 0.469296 0.431260 0.699248 0.095 Uiso 1 1 calc R U . . .
H11B H 0.519009 0.375027 0.679950 0.095 Uiso 1 1 calc R U . . .
H11C H 0.456240 0.363345 0.759373 0.095 Uiso 1 1 calc R U . . .
C27 C 0.0283(3) 0.2785(4) 0.0666(5) 0.074(2) Uani 1 1 d . . . . .
H27A H 0.022723 0.324490 0.069993 0.111 Uiso 1 1 calc R U . . .
H27B H -0.012971 0.257757 0.073759 0.111 Uiso 1 1 calc R U . . .
H27C H 0.047956 0.266836 -0.012160 0.111 Uiso 1 1 calc R U . . .
C17 C 0.3765(8) 0.1928(7) 0.1902(14) 0.044(3) Uani 0.468(17) 1 d . . P C 1
H17A H 0.398093 0.177096 0.265288 0.052 Uiso 0.468(17) 1 calc R U P C 1
H17B H 0.387414 0.237845 0.176814 0.052 Uiso 0.468(17) 1 calc R U P C 1
C18A C 0.4063(4) 0.1321(5) 0.1342(12) 0.042(3) Uani 0.532(17) 1 d . . P C 2
H18A H 0.432599 0.126754 0.059224 0.050 Uiso 0.532(17) 1 calc R U P C 2
H18B H 0.434075 0.125281 0.206623 0.050 Uiso 0.532(17) 1 calc R U P C 2
C18 C 0.3945(6) 0.1451(5) 0.0569(13) 0.042(3) Uani 0.468(17) 1 d . . P C 1
H18C H 0.392567 0.170593 -0.019658 0.051 Uiso 0.468(17) 1 calc R U P C 1
H18D H 0.437115 0.126044 0.064092 0.051 Uiso 0.468(17) 1 calc R U P C 1
C17A C 0.3813(5) 0.2024(6) 0.1378(14) 0.037(3) Uani 0.532(17) 1 d . . P C 2
H17C H 0.406709 0.230055 0.192363 0.044 Uiso 0.532(17) 1 calc R U P C 2
H17D H 0.377367 0.221464 0.054657 0.044 Uiso 0.532(17) 1 calc R U P C 2
C15 C 0.3687(15) 0.1045(12) 0.5618(11) 0.148(14) Uani 0.5 1 d . U P A -1
H15A H 0.366737 0.060304 0.591682 0.178 Uiso 0.5 1 calc R U P A -1
H15B H 0.412198 0.113109 0.532323 0.178 Uiso 0.5 1 calc R U P A -1
C36 C 0.000000 0.500000 -0.012(3) 0.027(6) Uiso 0.25 4 d DS . P D 1
C29 C 0.4439(11) 0.4791(15) 0.034(2) 0.105(6) Uiso 0.5 1 d . . P . .
C35 C -0.0370(15) 0.4630(15) 0.079(4) 0.097(15) Uiso 0.25 2 d DS . P D 1
C28 C 0.469(3) 0.457(2) -0.024(5) 0.194(16) Uiso 0.5 1 d . . P . .
C30 C 0.0235(10) 0.4765(10) 0.344(3) 0.119(10) Uiso 0.5 2 d DS . P E 2
C31 C 0.0085(14) 0.4650(15) 0.206(2) 0.090(10) Uiso 0.25 1 d D . P E 2
C32 C 0.0180(19) 0.4820(19) 0.068(3) 0.114(19) Uiso 0.25 2 d DS . P E 2
C34 C -0.0358(15) 0.4642(15) 0.180(5) 0.080(11) Uiso 0.25 2 d S . P D 1
C33 C 0.000000 0.500000 0.260(4) 0.045(9) Uiso 0.25 4 d S . P D 1

loop_
_atom_site_aniso_label
_atom_site_aniso_U_11
_atom_site_aniso_U_22
_atom_site_aniso_U_33
_atom_site_aniso_U_23
_atom_site_aniso_U_13
_atom_site_aniso_U_12
La1 0.02827(11) 0.02827(11) 0.02230(14) 0.00266(8) -0.00266(8) 0.00137(10)
P1 0.0284(5) 0.0284(5) 0.0272(7) 0.0007(4) -0.0007(4) 0.0006(6)
O1 0.0533(18) 0.0533(18) 0.029(2) -0.0014(14) 0.0014(14) 0.017(2)
N1 0.0257(17) 0.0335(17) 0.0308(17) 0.0013(14) -0.0004(13) -0.0043(13)
O2 0.0419(16) 0.0419(16) 0.0210(19) 0.0018(12) -0.0018(12) 0.015(2)
C19 0.038(2) 0.038(2) 0.042(4) 0.013(2) -0.013(2) 0.003(2)
C20 0.039(2) 0.043(2) 0.028(2) 0.0046(18) -0.0133(17) 0.0011(19)
C1 0.0323(19) 0.0274(17) 0.0324(19) -0.0023(14) -0.0051(17) -0.0025(16)
C9 0.034(2) 0.038(2) 0.053(3) 0.002(2) 0.009(2) -0.0033(18)
C16 0.052(5) 0.035(5) 0.030(4) -0.005(4) -0.007(4) 0.005(4)
C10 0.035(2) 0.033(2) 0.043(3) 0.0032(18) 0.0050(18) -0.0056(17)
C21 0.049(2) 0.049(3) 0.0237(19) 0.0050(18) -0.0121(16) 0.001(2)
C7 0.030(2) 0.034(2) 0.060(3) -0.004(2) -0.007(2) 0.0031(17)
C2 0.044(2) 0.044(2) 0.036(3) -0.005(2) 0.005(2) 0.016(3)
C25 0.040(2) 0.059(3) 0.042(2) 0.007(3) -0.0131(19) -0.007(2)
C6 0.028(2) 0.027(2) 0.047(3) -0.0074(19) -0.0066(19) -0.0005(16)
C13 0.059(3) 0.059(3) 0.028(3) 0.0014(19) -0.0014(19) 0.024(4)
C14 0.063(3) 0.063(3) 0.042(4) 0.011(2) -0.011(2) 0.019(4)
C5 0.028(2) 0.0211(18) 0.041(3) 0.0036(17) -0.0026(18) -0.0023(15)
C8 0.029(2) 0.043(3) 0.066(3) -0.001(2) 0.000(2) -0.0004(19)
C3 0.081(4) 0.044(3) 0.069(4) -0.013(3) 0.012(4) 0.015(3)
C23 0.076(4) 0.070(3) 0.025(2) -0.006(2) -0.004(2) 0.019(3)
C26 0.030(2) 0.067(3) 0.057(3) 0.002(3) -0.010(2) -0.003(2)
C12 0.044(3) 0.101(5) 0.061(4) 0.002(4) 0.021(3) -0.016(3)
C24 0.097(5) 0.054(3) 0.044(3) -0.008(3) -0.020(3) -0.009(3)
C4 0.105(6) 0.105(6) 0.033(4) -0.010(3) 0.010(3) 0.060(6)
C22 0.072(4) 0.045(3) 0.032(2) 0.002(2) -0.014(2) -0.001(3)
C11 0.036(3) 0.064(3) 0.090(4) -0.022(4) -0.019(3) 0.001(2)
C27 0.051(3) 0.112(6) 0.058(4) 0.011(4) -0.029(3) -0.013(3)
C17 0.060(8) 0.046(7) 0.025(7) 0.013(6) 0.013(6) -0.004(5)
C18A 0.039(5) 0.052(5) 0.036(6) -0.002(4) 0.004(4) 0.000(4)
C18 0.051(6) 0.042(5) 0.034(7) -0.003(5) 0.013(5) 0.000(4)
C17A 0.029(4) 0.039(6) 0.042(7) -0.009(5) 0.003(5) -0.002(4)
C15 0.29(3) 0.109(14) 0.043(6) -0.013(9) -0.029(11) 0.15(2)

loop_
_atom_type_symbol
_atom_type_description
_atom_type_scat_dispersion_real
_atom_type_scat_dispersion_imag
_atom_type_scat_source
C C 0.0033 0.0016 'International Tables Vol C Tables 4.2.6.8 and 6.1.1.4'
H H 0.0000 0.0000 'International Tables Vol C Tables 4.2.6.8 and 6.1.1.4'
La La -0.2871 2.4523 'International Tables Vol C Tables 4.2.6.8 and 6.1.1.4'
N N 0.0061 0.0033 'International Tables Vol C Tables 4.2.6.8 and 6.1.1.4'
O O 0.0106 0.0060 'International Tables Vol C Tables 4.2.6.8 and 6.1.1.4'
P P 0.1023 0.0942 'International Tables Vol C Tables 4.2.6.8 and 6.1.1.4'

loop_
_geom_angle_atom_site_label_1
_geom_angle_atom_site_label_2
_geom_angle_atom_site_label_3
_geom_angle
_geom_angle_site_symmetry_1
_geom_angle_site_symmetry_3
_geom_angle_publ_flag
O1 La1 O2 68.28(13) . . ?
O1 La1 C19 123.36(18) . . ?
O1 La1 C20 105.84(14) . 7 ?
O1 La1 C20 105.84(14) . . ?
O1 La1 C21 79.32(14) . 7 ?
O1 La1 C21 79.32(14) . . ?
N1 La1 O1 126.26(10) 7 . ?
N1 La1 O1 126.26(10) . . ?
N1 La1 N1 86.40(16) . 7 ?
N1 La1 O2 79.81(11) 7 . ?
N1 La1 O2 79.81(11) . . ?
N1 La1 C19 91.76(13) 7 . ?
N1 La1 C19 91.76(13) . . ?
N1 La1 C20 119.13(13) 7 7 ?
N1 La1 C20 119.13(13) . . ?
N1 La1 C20 86.25(13) 7 . ?
N1 La1 C20 86.25(13) . 7 ?
N1 La1 C21 133.34(13) . . ?
N1 La1 C21 110.03(12) . 7 ?
N1 La1 C21 110.03(12) 7 . ?
N1 La1 C21 133.34(13) 7 7 ?
O2 La1 C19 168.37(16) . . ?
O2 La1 C20 155.84(9) . . ?
O2 La1 C20 155.84(9) . 7 ?
O2 La1 C21 144.49(12) . . ?
O2 La1 C21 144.49(13) . 7 ?
C19 La1 C20 28.41(12) . 7 ?
C19 La1 C20 28.41(12) . . ?
C19 La1 C21 46.24(17) . . ?
C19 La1 C21 46.24(17) . 7 ?
C20 La1 C20 47.58(18) . 7 ?
C20 La1 C21 47.32(13) 7 . ?
C20 La1 C21 47.32(13) . 7 ?
C20 La1 C21 28.30(13) 7 7 ?
C20 La1 C21 28.30(13) . . ?
C21 La1 C21 29.09(18) . 7 ?
C1 P1 C1 99.5(2) 7 . ?
C1 P1 C2 102.30(18) . . ?
C1 P1 C2 102.30(18) 7 . ?
C17 O1 La1 122.3(7) . . ?
C17 O1 La1 122.3(7) 7 . ?
C17 O1 C17 106.2(14) 7 . ?
C17 O1 C17A 22.2(6) 7 7 ?
C17 O1 C17A 110.7(7) . 7 ?
C17A O1 La1 126.2(4) . . ?
C17A O1 La1 126.2(4) 7 . ?
C17A O1 C17A 106.2(9) . 7 ?
C1 N1 La1 127.3(2) . . ?
C5 N1 La1 113.1(3) . . ?
C5 N1 C1 115.6(4) . . ?
C16 O2 La1 126.3(4) . . ?
C13 O2 La1 118.9(4) . . ?
C13 O2 C16 99.5(5) . . ?
C20 C19 La1 76.7(3) . . ?
C20 C19 La1 76.7(3) 7 . ?
C20 C19 C20 111.2(6) . 7 ?
C19 C20 La1 74.9(3) . . ?
C19 C20 C21 107.1(4) . . ?
C19 C20 C25 123.9(5) . . ?
C21 C20 La1 78.2(2) . . ?
C21 C20 C25 127.5(4) . . ?
C25 C20 La1 123.7(3) . . ?
P1 C1 H1A 110.0 . . ?
P1 C1 H1B 110.0 . . ?
N1 C1 P1 108.7(2) . . ?
N1 C1 H1A 110.0 . . ?
N1 C1 H1B 110.0 . . ?
H1A C1 H1B 108.3 . . ?
C10 C9 C8 119.5(4) . . ?
C10 C9 C12 121.8(5) . . ?
C8 C9 C12 118.6(4) . . ?
O2 C16 H16A 111.8 . . ?
O2 C16 H16B 111.8 . . ?
H16A C16 H16B 109.5 . . ?
C15 C16 O2 99.9(11) . . ?
C15 C16 H16A 111.8 . . ?
C15 C16 H16B 111.8 . . ?
C9 C10 H10 119.0 . . ?
C9 C10 C5 122.0(5) . . ?
C5 C10 H10 119.0 . . ?
C20 C21 La1 73.5(2) . . ?
C20 C21 C21 107.3(3) . 7 ?
C21 C21 La1 75.46(9) 7 . ?
C22 C21 La1 119.0(3) . . ?
C22 C21 C20 133.2(5) . . ?
C22 C21 C21 119.4(3) . 7 ?
C6 C7 C11 118.9(5) . . ?
C8 C7 C6 119.9(5) . . ?
C8 C7 C11 121.2(4) . . ?
C3 C2 P1 107.5(4) . . ?
C3 C2 P1 107.5(4) 7 . ?
C3 C2 C3 109.8(6) 7 . ?
C3 C2 C4 108.9(4) . . ?
C3 C2 C4 108.9(4) 7 . ?
C4 C2 P1 114.1(4) . . ?
C20 C25 H25 108.6 . . ?
C20 C25 C26 113.6(4) . . ?
C20 C25 C27 109.5(4) . . ?
C26 C25 H25 108.6 . . ?
C26 C25 C27 107.9(4) . . ?
C27 C25 H25 108.6 . . ?
C7 C6 H6 119.4 . . ?
C7 C6 C5 121.2(5) . . ?
C5 C6 H6 119.4 . . ?
O2 C13 H13A 109.9 . . ?
O2 C13 H13B 109.9 . . ?
O2 C13 C14 109.1(6) . . ?
H13A C13 H13B 108.3 . . ?
C14 C13 H13A 109.9 . . ?
C14 C13 H13B 109.9 . . ?
C13 C14 H14A 111.3 . . ?
C13 C14 H14A 111.29(9) . 7 ?
C13 C14 H14B 111.3 . . ?
C13 C14 H14B 111.3(3) . 7 ?
H14A C14 H14A 130.8 . 7 ?
H14A C14 H14B 109.2 . . ?
H14A C14 H14B 109.2 7 7 ?
H14A C14 H14B 30.5 . 7 ?
H14B C14 H14A 30.5 . 7 ?
H14B C14 H14B 81.7 . 7 ?
C15 C14 C13 102.4(7) . . ?
C15 C14 H14A 111.3 . . ?
C15 C14 H14A 82.0(14) . 7 ?
C15 C14 H14B 111.3 . . ?
C15 C14 H14B 136.4(12) . 7 ?
N1 C5 C10 118.3(4) . . ?
N1 C5 C6 125.1(4) . . ?
C6 C5 C10 116.6(4) . . ?
C9 C8 H8 119.7 . . ?
C7 C8 C9 120.6(4) . . ?
C7 C8 H8 119.7 . . ?
C2 C3 H3A 109.5 . . ?
C2 C3 H3B 109.5 . . ?
C2 C3 H3C 109.5 . . ?
H3A C3 H3B 109.5 . . ?
H3A C3 H3C 109.5 . . ?
H3B C3 H3C 109.5 . . ?
C23 C23 H23 118.6 7 . ?
C22 C23 C23 122.9(3) . 7 ?
C22 C23 H23 118.6 . . ?
C25 C26 H26A 109.5 . . ?
C25 C26 H26B 109.5 . . ?
C25 C26 H26C 109.5 . . ?
H26A C26 H26B 109.5 . . ?
H26A C26 H26C 109.5 . . ?
H26B C26 H26C 109.5 . . ?
C9 C12 H12A 109.5 . . ?
C9 C12 H12B 109.5 . . ?
C9 C12 H12C 109.5 . . ?
H12A C12 H12B 109.5 . . ?
H12A C12 H12C 109.5 . . ?
H12B C12 H12C 109.5 . . ?
H24A C24 H24B 109.5 . . ?
H24A C24 H24C 109.5 . . ?
H24B C24 H24C 109.5 . . ?
C22 C24 H24A 109.5 . . ?
C22 C24 H24B 109.5 . . ?
C22 C24 H24C 109.5 . . ?
C2 C4 H4A 109.5 . . ?
C2 C4 H4B 109.5 . . ?
C2 C4 H4C 109.5 . . ?
H4A C4 H4B 109.5 . . ?
H4A C4 H4C 109.5 . . ?
H4B C4 H4C 109.5 . . ?
C21 C22 C24 122.9(5) . . ?
C23 C22 C21 117.7(5) . . ?
C23 C22 C24 119.4(5) . . ?
C7 C11 H11A 109.5 . . ?
C7 C11 H11B 109.5 . . ?
C7 C11 H11C 109.5 . . ?
H11A C11 H11B 109.5 . . ?
H11A C11 H11C 109.5 . . ?
H11B C11 H11C 109.5 . . ?
C25 C27 H27A 109.5 . . ?
C25 C27 H27B 109.5 . . ?
C25 C27 H27C 109.5 . . ?
H27A C27 H27B 109.5 . . ?
H27A C27 H27C 109.5 . . ?
H27B C27 H27C 109.5 . . ?
O1 C17 H17A 111.9 . . ?
O1 C17 H17B 111.9 . . ?
O1 C17 C18 99.4(11) . . ?
H17A C17 H17B 109.6 . . ?
C18 C17 H17A 111.9 . . ?
C18 C17 H17B 111.9 . . ?
C18A C18A H18A 108.4 7 . ?
C18A C18A H18B 108.4 7 . ?
C18A C18A C17A 115.4(5) 7 . ?
H18A C18A H18B 107.5 . . ?
C17A C18A H18A 108.4 . . ?
C17A C18A H18B 108.4 . . ?
C17 C18 H18C 110.9 . . ?
C17 C18 H18D 110.9 . . ?
C18 C18 C17 104.3(6) 7 . ?
C18 C18 H18C 110.9 7 . ?
C18 C18 H18D 110.9 7 . ?
H18C C18 H18D 108.9 . . ?
O1 C17A C18A 94.2(9) . . ?
O1 C17A H17C 112.9 . . ?
O1 C17A H17D 112.9 . . ?
C18A C17A H17C 112.9 . . ?
C18A C17A H17D 112.9 . . ?
H17C C17A H17D 110.3 . . ?
C16 C15 H15A 110.2 . . ?
C16 C15 H15B 110.2 . . ?
C14 C15 C16 107.4(10) . . ?
C14 C15 H15A 110.2 . . ?
C14 C15 H15B 110.2 . . ?
H15A C15 H15B 108.5 . . ?
C35 C36 C35 97(5) . 6_565 ?
C29 C29 C29 81.6(11) 2_565 3_655 ?
C28 C29 C29 86(3) . 2_565 ?
C28 C29 C29 24(3) . 3_655 ?
C28 C29 C29 20(3) 2_565 2_565 ?
C28 C29 C29 97(3) 2_565 3_655 ?
C28 C29 C28 105(5) . 2_565 ?
C34 C35 C36 130(5) . . ?
C29 C28 C29 137(5) . 3_655 ?
C29 C28 C28 34(3) 3_655 3_655 ?
C29 C28 C28 41(3) . 2_565 ?
C29 C28 C28 104(5) . 3_655 ?
C29 C28 C28 114(3) 3_655 2_565 ?
C28 C28 C28 84(2) 2_565 3_655 ?
C30 C30 C31 88.1(17) 6_565 . ?
C30 C30 C31 88.1(17) 6_565 7 ?
C31 C30 C31 30(2) . 7 ?
C31 C31 C30 91.9(17) 8_455 . ?
C31 C31 C30 84.0(17) 6_565 . ?
C31 C31 C30 75.2(12) 7 . ?
C31 C31 C31 59(2) 7 6_565 ?
C31 C31 C31 31(2) 8_455 6_565 ?
C31 C31 C32 79(2) 6_565 . ?
C31 C31 C32 86(2) 8_455 . ?
C31 C31 C32 75.2(12) 7 . ?
C32 C31 C30 150(2) . . ?
C31 C32 C31 50(2) . 6_565 ?
C31 C32 C31 42(2) 7 6_565 ?
C31 C32 C31 30(2) 7 . ?
C32 C32 C31 94(2) 6_565 7 ?
C32 C32 C31 94(2) 6_565 . ?
C32 C32 C31 52.4(15) 6_565 6_565 ?
C35 C34 C33 131(5) . . ?
C34 C33 C34 102(5) 6_565 . ?

loop_
_geom_bond_atom_site_label_1
_geom_bond_atom_site_label_2
_geom_bond_distance
_geom_bond_site_symmetry_2
_geom_bond_publ_flag
La1 O1 2.573(5) . ?
La1 N1 2.386(3) 7 ?
La1 N1 2.386(3) . ?
La1 O2 2.668(4) . ?
La1 C19 2.872(6) . ?
La1 C20 2.894(4) . ?
La1 C20 2.894(4) 7 ?
La1 C21 2.956(4) . ?
La1 C21 2.956(4) 7 ?
P1 C1 1.858(4) 7 ?
P1 C1 1.858(4) . ?
P1 C2 1.876(7) . ?
O1 C17 1.296(16) 7 ?
O1 C17 1.296(16) . ?
O1 C17A 1.564(12) . ?
O1 C17A 1.564(12) 7 ?
N1 C1 1.472(5) . ?
N1 C5 1.377(5) . ?
O2 C16 1.532(10) . ?
O2 C13 1.419(7) . ?
C19 C20 1.415(6) . ?
C19 C20 1.415(6) 7 ?
C20 C21 1.431(7) . ?
C20 C25 1.517(6) . ?
C1 H1A 0.9900 . ?
C1 H1B 0.9900 . ?
C9 C10 1.377(6) . ?
C9 C8 1.391(7) . ?
C9 C12 1.519(7) . ?
C16 H16A 0.9900 . ?
C16 H16B 0.9900 . ?
C16 C15 1.50(2) . ?
C10 H10 0.9500 . ?
C10 C5 1.423(7) . ?
C21 C21 1.484(9) 7 ?
C21 C22 1.426(7) . ?
C7 C6 1.397(6) . ?
C7 C8 1.379(7) . ?
C7 C11 1.501(8) . ?
C2 C3 1.517(6) . ?
C2 C3 1.517(6) 7 ?
C2 C4 1.542(11) . ?
C25 H25 1.0000 . ?
C25 C26 1.530(7) . ?
C25 C27 1.543(6) . ?
C6 H6 0.9500 . ?
C6 C5 1.409(7) . ?
C13 H13A 0.9900 . ?
C13 H13B 0.9900 . ?
C13 C14 1.513(9) . ?
C14 H14A 0.9900 . ?
C14 H14A 0.9901 7 ?
C14 H14B 0.9899 7 ?
C14 H14B 0.9900 . ?
C14 C15 1.450(15) . ?
C8 H8 0.9500 . ?
C3 H3A 0.9800 . ?
C3 H3B 0.9800 . ?
C3 H3C 0.9800 . ?
C23 C23 1.387(13) 7 ?
C23 H23 0.9500 . ?
C23 C22 1.379(8) . ?
C26 H26A 0.9800 . ?
C26 H26B 0.9800 . ?
C26 H26C 0.9800 . ?
C12 H12A 0.9800 . ?
C12 H12B 0.9800 . ?
C12 H12C 0.9800 . ?
C24 H24A 0.9800 . ?
C24 H24B 0.9800 . ?
C24 H24C 0.9800 . ?
C24 C22 1.508(9) . ?
C4 H4A 0.9800 . ?
C4 H4B 0.9800 . ?
C4 H4C 0.9800 . ?
C11 H11A 0.9800 . ?
C11 H11B 0.9800 . ?
C11 H11C 0.9800 . ?
C27 H27A 0.9800 . ?
C27 H27B 0.9800 . ?
C27 H27C 0.9800 . ?
C17 H17A 0.9900 . ?
C17 H17B 0.9900 . ?
C17 C18 1.80(2) . ?
C18A C18A 1.148(18) 7 ?
C18A H18A 0.9900 . ?
C18A H18B 0.9900 . ?
C18A C17A 1.578(15) . ?
C18 C18 1.18(2) 7 ?
C18 H18C 0.9900 . ?
C18 H18D 0.9900 . ?
C17A H17C 0.9900 . ?
C17A H17D 0.9900 . ?
C15 H15A 0.9900 . ?
C15 H15B 0.9900 . ?
C36 C35 1.48(3) 6_565 ?
C36 C35 1.48(3) . ?
C29 C29 1.94(4) 2_565 ?
C29 C29 1.94(4) 3_655 ?
C29 C28 1.13(5) 2_565 ?
C29 C28 0.95(5) . ?
C35 C34 1.09(6) . ?
C28 C28 1.66(6) 3_655 ?
C28 C28 1.66(6) 2_565 ?
C30 C30 1.41(6) 6_565 ?
C30 C31 1.55(2) . ?
C30 C31 1.55(2) 7 ?
C31 C31 1.52(6) 6_565 ?
C31 C31 1.30(6) 8_455 ?
C31 C31 0.79(6) 7 ?
C31 C32 1.95(4) 6_565 ?
C31 C32 1.55(3) . ?
C32 C32 1.08(11) 6_565 ?
C34 C33 1.38(6) . ?

loop_
_geom_torsion_atom_site_label_1
_geom_torsion_atom_site_label_2
_geom_torsion_atom_site_label_3
_geom_torsion_atom_site_label_4
_geom_torsion
_geom_torsion_site_symmetry_1
_geom_torsion_site_symmetry_2
_geom_torsion_site_symmetry_3
_geom_torsion_site_symmetry_4
_geom_torsion_publ_flag
La1 O1 C17 C18 -162.4(6) . . . . ?
La1 O1 C17A C18A 157.1(6) . . . . ?
La1 N1 C1 P1 -29.5(4) . . . . ?
La1 N1 C5 C10 32.2(5) . . . . ?
La1 N1 C5 C6 -145.9(3) . . . . ?
La1 O2 C16 C15 177.8(11) . . . . ?
La1 O2 C13 C14 180.000(2) . . . . ?
La1 C19 C20 C21 -72.3(3) . . . . ?
La1 C19 C20 C25 120.8(4) . . . . ?
La1 C20 C21 C21 -68.49(10) . . . 7 ?
La1 C20 C21 C22 114.5(5) . . . . ?
La1 C20 C25 C26 63.2(5) . . . . ?
La1 C20 C25 C27 -176.2(4) . . . . ?
La1 C21 C22 C23 -90.7(5) . . . . ?
La1 C21 C22 C24 91.6(6) . . . . ?
O1 C17 C18 C18 -28.5(9) . . . 7 ?
O2 C16 C15 C14 37(2) . . . . ?
O2 C13 C14 C15 -16.4(16) . . . . ?
C19 C20 C21 La1 70.0(3) . . . . ?
C19 C20 C21 C21 1.5(4) . . . 7 ?
C19 C20 C21 C22 -175.5(5) . . . . ?
C19 C20 C25 C26 -31.0(6) . . . . ?
C19 C20 C25 C27 89.7(6) . . . . ?
C20 C19 C20 La1 69.8(4) 7 . . . ?
C20 C19 C20 C21 -2.6(7) 7 . . . ?
C20 C19 C20 C25 -169.5(3) 7 . . . ?
C20 C21 C22 C23 175.1(5) . . . . ?
C20 C21 C22 C24 -2.6(8) . . . . ?
C1 P1 C1 N1 80.8(3) 7 . . . ?
C1 P1 C2 C3 69.5(4) . . . . ?
C1 P1 C2 C3 172.3(4) 7 . . . ?
C1 P1 C2 C3 -69.5(4) 7 . . 7 ?
C1 P1 C2 C3 -172.3(4) . . . 7 ?
C1 P1 C2 C4 -51.38(13) . . . . ?
C1 P1 C2 C4 51.38(13) 7 . . . ?
C1 N1 C5 C10 -168.6(4) . . . . ?
C1 N1 C5 C6 13.4(6) . . . . ?
C9 C10 C5 N1 -176.3(4) . . . . ?
C9 C10 C5 C6 1.9(6) . . . . ?
C16 O2 C13 C14 39.0(4) . . . . ?
C10 C9 C8 C7 -0.6(8) . . . . ?
C21 C20 C25 C26 164.9(4) . . . . ?
C21 C20 C25 C27 -74.5(6) . . . . ?
C21 C21 C22 C23 -1.7(6) 7 . . . ?
C21 C21 C22 C24 -179.4(4) 7 . . . ?
C7 C6 C5 N1 179.3(4) . . . . ?
C7 C6 C5 C10 1.2(6) . . . . ?
C2 P1 C1 N1 -174.3(3) . . . . ?
C25 C20 C21 La1 -123.7(4) . . . . ?
C25 C20 C21 C21 167.8(4) . . . 7 ?
C25 C20 C21 C22 -9.2(8) . . . . ?
C6 C7 C8 C9 3.7(7) . . . . ?
C13 O2 C16 C15 -45.3(13) . . . . ?
C13 C14 C15 C16 -14(2) . . . . ?
C5 N1 C1 P1 174.7(3) . . . . ?
C8 C9 C10 C5 -2.3(7) . . . . ?
C8 C7 C6 C5 -4.0(7) . . . . ?
C23 C23 C22 C21 1.7(6) 7 . . . ?
C23 C23 C22 C24 179.5(4) 7 . . . ?
C12 C9 C10 C5 179.0(5) . . . . ?
C12 C9 C8 C7 178.2(5) . . . . ?
C11 C7 C6 C5 175.4(4) . . . . ?
C11 C7 C8 C9 -175.7(5) . . . . ?
C17 O1 C17 C18 50.4(15) 7 . . . ?
C18A C18A C17A O1 22.7(10) 7 . . . ?
C17A O1 C17A C18A -35.5(15) 7 . . . ?
C36 C35 C34 C33 0.000(15) . . . . ?
C29 C29 C28 C29 77(7) 2_565 . . 3_655 ?
C29 C29 C28 C28 -72(4) 3_655 . . 2_565 ?
C29 C29 C28 C28 -8(5) 3_655 . . 3_655 ?
C29 C29 C28 C28 69(3) 2_565 . . 3_655 ?
C29 C29 C28 C28 5(3) 2_565 . . 2_565 ?
C35 C36 C35 C34 0.000(9) 6_565 . . . ?
C35 C34 C33 C34 0.000(15) . . . 6_565 ?
C28 C29 C28 C29 72(4) 2_565 . . 3_655 ?
C28 C29 C28 C28 64(4) 2_565 . . 3_655 ?
C30 C30 C31 C31 30(2) 6_565 . . 6_565 ?
C30 C30 C31 C31 0.000(7) 6_565 . . 8_455 ?
C30 C30 C31 C31 89.5(5) 6_565 . . 7 ?
C30 C30 C31 C32 85(7) 6_565 . . . ?
C30 C30 C31 C32 34(3) 6_565 . . 6_565 ?
C30 C31 C32 C31 -56(6) . . . 6_565 ?
C30 C31 C32 C31 4(7) . . . 7 ?
C30 C31 C32 C31 -87(6) . . . 8_455 ?
C30 C31 C32 C32 -87(6) . . . 6_565 ?
C31 C30 C31 C31 -89.5(5) 7 . . 8_455 ?
C31 C30 C31 C31 -59(2) 7 . . 6_565 ?
C31 C30 C31 C32 -56(3) 7 . . 6_565 ?
C31 C30 C31 C32 -4(7) 7 . . . ?
C31 C31 C32 C31 -60(2) 7 . . 6_565 ?
C31 C31 C32 C31 60(2) 6_565 . . 7 ?
C31 C31 C32 C31 31(2) 8_455 . . 6_565 ?
C31 C31 C32 C31 91.1(7) 8_455 . . 7 ?
C31 C31 C32 C31 -31(2) 6_565 . . 8_455 ?
C31 C31 C32 C31 -91.1(7) 7 . . 8_455 ?
C31 C31 C32 C32 0.000(10) 8_455 . . 6_565 ?
C31 C31 C32 C32 -91.1(7) 7 . . 6_565 ?
C31 C31 C32 C32 -31(2) 6_565 . . 6_565 ?
C32 C31 C32 C31 0.000(15) 6_565 . . 8_455 ?
C32 C31 C32 C31 91.1(7) 6_565 . . 7 ?
C32 C31 C32 C31 31(2) 6_565 . . 6_565 ?

loop_
_twin_individual_id
_twin_individual_mass_fraction_refined
1 0.98(2)
2 0.02(2)
